data_4511895
loop_
_publ_author_name
'Bu\<car, Dejan-Kre\<simir'
'Henry, Rodger F.'
'Zhang, Geoff G. Z.'
'MacGillivray, Leonard R.'

_publ_section_title
;
 Synthon Hierarchies in Crystal Forms Composed of Theophylline and
 Hydroxybenzoic Acids: Cocrystal Screening via Solution-Mediated Phase
 Transformation
;
_journal_issue 10
_journal_name_full 'Crystal Growth &amp; Design'
_journal_page_first 5318
_journal_paper_doi 10.1021/cg501204k
_journal_volume 14
_journal_year 2014
_chemical_formula_moiety 'C7 H8 N4 O2, C7 H6 O3'
_chemical_formula_sum 'C14 H14 N4 O5'
_chemical_formula_weight 318.29
_chemical_name_common 'theopylline 3-hydroxybenzoic acid complex'
_chemical_name_systematic
; 
 ? 
;
_space_group_IT_number 2
_symmetry_cell_setting triclinic
_symmetry_space_group_name_Hall '-P 1'
_symmetry_space_group_name_H-M 'P -1'
_atom_sites_solution_hydrogens geom
_atom_sites_solution_primary direct
_atom_sites_solution_secondary difmap
_audit_creation_method SHELXL-97
_cell_angle_alpha 98.202(5)
_cell_angle_beta 92.589(5)
_cell_angle_gamma 103.123(4)
_cell_formula_units_Z 4
_cell_length_a 7.683(2)
_cell_length_b 8.191(2)
_cell_length_c 23.307(6)
_cell_measurement_reflns_used 1001
_cell_measurement_temperature 170(2)
_cell_measurement_theta_max 27.5795
_cell_measurement_theta_min 2.731
_cell_volume 1409.2(6)
_computing_cell_refinement 'Bruker saintplus (Bruker 1999)'
_computing_data_collection 'Bruker SMART (Bruker 2001)'
_computing_data_reduction 'Bruker saintplus (Bruker 1999)'
_computing_molecular_graphics 'ORTEP-3 for Windows v2.01'
_computing_publication_material 'SHELXL-97 (Sheldrick, 1997)'
_computing_structure_refinement 'SHELXL-97 (Sheldrick, 1997)'
_computing_structure_solution 'SHELXS-97 (Sheldrick, 1997)'
_diffrn_ambient_temperature 170(2)
_diffrn_measured_fraction_theta_full 0.973
_diffrn_measured_fraction_theta_max 0.973
_diffrn_measurement_device_type CCD
_diffrn_measurement_method 'omega scan'
_diffrn_radiation_monochromator graphite
_diffrn_radiation_source 'fine-focus sealed tube'
_diffrn_radiation_type MoK\a
_diffrn_radiation_wavelength 0.71073
_diffrn_reflns_av_R_equivalents 0.0338
_diffrn_reflns_av_sigmaI/netI 0.0357
_diffrn_reflns_limit_h_max 9
_diffrn_reflns_limit_h_min -9
_diffrn_reflns_limit_k_max 10
_diffrn_reflns_limit_k_min -10
_diffrn_reflns_limit_l_max 30
_diffrn_reflns_limit_l_min -30
_diffrn_reflns_number 15917
_diffrn_reflns_theta_full 27.62
_diffrn_reflns_theta_max 27.62
_diffrn_reflns_theta_min 1.77
_exptl_absorpt_coefficient_mu 0.117
_exptl_absorpt_correction_T_max 1.119
_exptl_absorpt_correction_T_min 0.880
_exptl_absorpt_correction_type multi-scan
_exptl_crystal_colour colourless
_exptl_crystal_density_diffrn 1.500
_exptl_crystal_density_method 'not measured'
_exptl_crystal_description plate
_exptl_crystal_F_000 664
_exptl_crystal_size_max 0.4
_exptl_crystal_size_mid 0.3
_exptl_crystal_size_min 0.05
_refine_diff_density_max 0.391
_refine_diff_density_min -0.325
_refine_diff_density_rms 0.064
_refine_ls_extinction_method none
_refine_ls_goodness_of_fit_ref 1.091
_refine_ls_hydrogen_treatment mixed
_refine_ls_matrix_type full
_refine_ls_number_parameters 435
_refine_ls_number_reflns 6377
_refine_ls_number_restraints 0
_refine_ls_restrained_S_all 1.091
_refine_ls_R_factor_all 0.0674
_refine_ls_R_factor_gt 0.0543
_refine_ls_shift/su_max 0.074
_refine_ls_shift/su_mean 0.001
_refine_ls_structure_factor_coef Fsqd
_refine_ls_weighting_details 'calc w=1/[\s^2^(Fo^2^)+(0.0565P)^2^+0.8430P] where P=(Fo^2^+2Fc^2^)/3'
_refine_ls_weighting_scheme calc
_refine_ls_wR_factor_gt 0.1303
_refine_ls_wR_factor_ref 0.1382
_reflns_number_gt 5210
_reflns_number_total 6377
_reflns_threshold_expression I>2sigma(I)
_cod_data_source_file cg501204k_si_002.cif
_cod_data_source_block T3
_cod_depositor_comments 'Adding full bibliography for 4511895--4511900.cif.'
_cod_original_cell_volume 1409.2(7)
_cod_original_sg_symbol_H-M P-1
_cod_database_code 4511895

loop_
_symmetry_equiv_pos_as_xyz
'x, y, z'
'-x, -y, -z'

loop_
_atom_site_label
_atom_site_type_symbol
_atom_site_fract_x
_atom_site_fract_y
_atom_site_fract_z
_atom_site_U_iso_or_equiv
_atom_site_adp_type
_atom_site_occupancy
_atom_site_symmetry_multiplicity
_atom_site_calc_flag
_atom_site_refinement_flags
O1 O 0.91351(18) 0.73081(19) 0.14906(6) 0.0336(3) Uani 1 1 d .
O2 O 0.5304(2) 0.7675(2) -0.00298(6) 0.0390(4) Uani 1 1 d .
N1 N 0.5843(2) 0.5026(2) 0.19137(7) 0.0305(4) Uani 1 1 d .
H1N H 0.6659 0.5011 0.2177 0.037 Uiso 1 1 calc R
N2 N 0.7210(2) 0.7437(2) 0.07205(7) 0.0281(3) Uani 1 1 d .
N3 N 0.4094(2) 0.6135(2) 0.06502(7) 0.0282(3) Uani 1 1 d .
N4 N 0.3143(2) 0.4550(2) 0.14368(7) 0.0315(4) Uani 1 1 d .
C1 C 0.4084(3) 0.4289(3) 0.18962(9) 0.0331(4) Uani 1 1 d .
H1 H 0.3577 0.3663 0.2175 0.040 Uiso 1 1 calc R
C2 C 0.6081(2) 0.5807(2) 0.14281(8) 0.0274(4) Uani 1 1 d .
C3 C 0.7611(2) 0.6877(2) 0.12415(8) 0.0269(4) Uani 1 1 d .
C4 C 0.8657(3) 0.8595(3) 0.04801(9) 0.0338(4) Uani 1 1 d .
H4A H 0.8834 0.8091 0.0096 0.051 Uiso 1 1 calc R
H4B H 0.9747 0.8795 0.0725 0.051 Uiso 1 1 calc R
H4C H 0.8333 0.9653 0.0463 0.051 Uiso 1 1 calc R
C5 C 0.5518(2) 0.7112(2) 0.04199(8) 0.0283(4) Uani 1 1 d .
C6 C 0.2271(3) 0.5927(3) 0.03840(10) 0.0353(5) Uani 1 1 d .
H6A H 0.2064 0.5075 0.0044 0.053 Uiso 1 1 calc R
H6B H 0.2141 0.6984 0.0277 0.053 Uiso 1 1 calc R
H6C H 0.1416 0.5584 0.0658 0.053 Uiso 1 1 calc R
C7 C 0.4399(2) 0.5498(2) 0.11473(8) 0.0272(4) Uani 1 1 d .
O3 O 0.84161(19) 0.45252(17) 0.26944(6) 0.0345(3) Uani 1 1 d .
O4 O 1.1493(2) 0.50837(18) 0.44682(6) 0.0360(3) Uani 1 1 d .
N5 N 1.0421(2) 0.8221(2) 0.26774(7) 0.0290(3) Uani 1 1 d .
H5N H 0.9826 0.7985 0.2343 0.035 Uiso 1 1 calc R
N6 N 1.0002(2) 0.48173(19) 0.35771(7) 0.0279(3) Uani 1 1 d .
N7 N 1.1927(2) 0.74217(19) 0.40282(7) 0.0259(3) Uani 1 1 d .
N8 N 1.2198(2) 0.9719(2) 0.34509(7) 0.0280(3) Uani 1 1 d .
C8 C 1.1462(3) 0.9736(3) 0.29237(9) 0.0303(4) Uani 1 1 d .
H8 H 1.1650 1.0698 0.2744 0.036 Uiso 1 1 calc R
C9 C 1.0500(2) 0.7125(2) 0.30714(8) 0.0262(4) Uani 1 1 d .
C10 C 0.9540(2) 0.5415(2) 0.30753(8) 0.0266(4) Uani 1 1 d .
C11 C 0.9180(3) 0.3030(2) 0.36258(10) 0.0359(5) Uani 1 1 d .
H11A H 1.0106 0.2430 0.3667 0.054 Uiso 1 1 calc R
H11B H 0.8407 0.2506 0.3282 0.054 Uiso 1 1 calc R
H11C H 0.8495 0.2993 0.3960 0.054 Uiso 1 1 calc R
C12 C 1.1167(2) 0.5735(2) 0.40493(8) 0.0266(4) Uani 1 1 d .
C13 C 1.3056(3) 0.8474(3) 0.45335(8) 0.0317(4) Uani 1 1 d .
H13A H 1.4290 0.8473 0.4485 0.048 Uiso 1 1 calc R
H13B H 1.2708 0.8021 0.4880 0.048 Uiso 1 1 calc R
H13C H 1.2909 0.9616 0.4566 0.048 Uiso 1 1 calc R
C14 C 1.1584(2) 0.8077(2) 0.35388(8) 0.0245(4) Uani 1 1 d .
O5 O 0.03379(19) 0.1786(2) 0.20232(7) 0.0415(4) Uani 1 1 d .
O6 O -0.0437(2) 0.3031(2) 0.12895(7) 0.0415(4) Uani 1 1 d .
H6O H 0.073(5) 0.349(4) 0.1329(14) 0.073(10) Uiso 1 1 d .
O7 O -0.69965(19) 0.0346(2) 0.07723(7) 0.0398(4) Uani 1 1 d .
H7O H -0.658(4) 0.096(4) 0.0491(13) 0.066(9) Uiso 1 1 d .
C15 C -0.0793(3) 0.2007(3) 0.16850(9) 0.0308(4) Uani 1 1 d .
C16 C -0.2739(3) 0.1122(2) 0.16654(8) 0.0276(4) Uani 1 1 d .
C17 C -0.3959(3) 0.1211(2) 0.12186(9) 0.0286(4) Uani 1 1 d .
H17 H -0.3583 0.1849 0.0928 0.034 Uiso 1 1 calc R
C18 C -0.5751(3) 0.0340(3) 0.12072(9) 0.0300(4) Uani 1 1 d .
C19 C -0.6316(3) -0.0589(3) 0.16478(9) 0.0332(4) Uani 1 1 d .
H19 H -0.7511 -0.1162 0.1643 0.040 Uiso 1 1 calc R
C20 C -0.5094(3) -0.0658(3) 0.20947(9) 0.0349(4) Uani 1 1 d .
H20 H -0.5478 -0.1274 0.2390 0.042 Uiso 1 1 calc R
C21 C -0.3300(3) 0.0185(3) 0.21065(9) 0.0312(4) Uani 1 1 d .
H21 H -0.2483 0.0124 0.2405 0.037 Uiso 1 1 calc R
O8 O 1.3427(2) 1.35707(19) 0.32001(7) 0.0395(4) Uani 1 1 d .
O9 O 1.4542(2) 1.26699(19) 0.39671(7) 0.0380(4) Uani 1 1 d .
H9O H 1.379(4) 1.173(4) 0.3789(13) 0.069(9) Uiso 1 1 d .
O10 O 1.8902(2) 1.78111(18) 0.50706(7) 0.0364(3) Uani 1 1 d .
H10O H 1.872(4) 1.689(4) 0.5267(13) 0.065(9) Uiso 1 1 d .
C22 C 1.4431(3) 1.3840(2) 0.36367(8) 0.0293(4) Uani 1 1 d .
C23 C 1.5668(2) 1.5543(2) 0.38523(8) 0.0271(4) Uani 1 1 d .
C24 C 1.6689(3) 1.5851(2) 0.43796(8) 0.0277(4) Uani 1 1 d .
H24 H 1.6599 1.5004 0.4611 0.033 Uiso 1 1 calc R
C25 C 1.7857(3) 1.7442(2) 0.45619(8) 0.0278(4) Uani 1 1 d .
C26 C 1.7972(3) 1.8711(2) 0.42134(9) 0.0301(4) Uani 1 1 d .
H26 H 1.8751 1.9768 0.4331 0.036 Uiso 1 1 calc R
C27 C 1.6924(3) 1.8393(3) 0.36926(9) 0.0320(4) Uani 1 1 d .
H27 H 1.6994 1.9245 0.3464 0.038 Uiso 1 1 calc R
C28 C 1.5766(3) 1.6808(3) 0.35069(9) 0.0309(4) Uani 1 1 d .
H28 H 1.5067 1.6600 0.3156 0.037 Uiso 1 1 calc R

loop_
_atom_site_aniso_label
_atom_site_aniso_U_11
_atom_site_aniso_U_22
_atom_site_aniso_U_33
_atom_site_aniso_U_23
_atom_site_aniso_U_13
_atom_site_aniso_U_12
O1 0.0217(7) 0.0372(8) 0.0372(8) 0.0056(6) -0.0042(5) -0.0011(6)
O2 0.0309(8) 0.0466(9) 0.0369(8) 0.0150(7) -0.0028(6) -0.0003(7)
N1 0.0259(8) 0.0298(8) 0.0324(9) 0.0061(7) -0.0048(6) 0.0000(7)
N2 0.0205(7) 0.0281(8) 0.0324(9) 0.0046(7) 0.0009(6) -0.0008(6)
N3 0.0206(7) 0.0283(8) 0.0323(8) 0.0057(7) -0.0035(6) -0.0005(6)
N4 0.0241(8) 0.0304(9) 0.0366(9) 0.0091(7) 0.0001(7) -0.0021(7)
C1 0.0302(10) 0.0310(10) 0.0353(11) 0.0094(8) 0.0013(8) -0.0005(8)
C2 0.0245(9) 0.0260(9) 0.0289(9) 0.0022(7) -0.0016(7) 0.0024(7)
C3 0.0234(9) 0.0237(9) 0.0309(9) 0.0011(7) -0.0010(7) 0.0024(7)
C4 0.0237(9) 0.0352(11) 0.0397(11) 0.0113(9) 0.0026(8) -0.0021(8)
C5 0.0232(9) 0.0274(9) 0.0314(10) 0.0042(8) -0.0013(7) 0.0008(7)
C6 0.0231(9) 0.0386(11) 0.0406(11) 0.0081(9) -0.0070(8) 0.0004(8)
C7 0.0228(9) 0.0244(9) 0.0313(10) 0.0021(7) -0.0003(7) 0.0008(7)
O3 0.0322(7) 0.0258(7) 0.0396(8) 0.0013(6) -0.0101(6) -0.0004(6)
O4 0.0407(8) 0.0282(7) 0.0373(8) 0.0115(6) -0.0055(6) 0.0021(6)
N5 0.0279(8) 0.0267(8) 0.0298(8) 0.0048(6) -0.0033(6) 0.0016(7)
N6 0.0258(8) 0.0182(7) 0.0360(9) 0.0034(6) -0.0028(6) -0.0005(6)
N7 0.0244(8) 0.0208(7) 0.0290(8) 0.0023(6) -0.0035(6) 0.0001(6)
N8 0.0275(8) 0.0218(8) 0.0324(8) 0.0050(6) -0.0001(6) 0.0011(6)
C8 0.0296(10) 0.0253(9) 0.0341(10) 0.0058(8) 0.0007(8) 0.0025(8)
C9 0.0242(9) 0.0241(9) 0.0287(9) 0.0040(7) -0.0011(7) 0.0031(7)
C10 0.0233(9) 0.0225(9) 0.0318(10) 0.0009(7) -0.0009(7) 0.0039(7)
C11 0.0361(11) 0.0206(9) 0.0467(12) 0.0078(8) -0.0053(9) -0.0020(8)
C12 0.0252(9) 0.0228(9) 0.0302(9) 0.0033(7) -0.0008(7) 0.0039(7)
C13 0.0316(10) 0.0283(10) 0.0304(10) 0.0010(8) -0.0053(8) 0.0010(8)
C14 0.0219(8) 0.0218(9) 0.0283(9) 0.0033(7) 0.0013(7) 0.0026(7)
O5 0.0269(7) 0.0470(9) 0.0499(9) 0.0190(7) -0.0059(6) 0.0017(7)
O6 0.0243(7) 0.0456(9) 0.0502(9) 0.0214(7) -0.0063(6) -0.0075(7)
O7 0.0242(7) 0.0490(9) 0.0414(9) 0.0164(7) -0.0054(6) -0.0056(6)
C15 0.0276(10) 0.0275(10) 0.0357(10) 0.0061(8) -0.0024(8) 0.0032(8)
C16 0.0254(9) 0.0233(9) 0.0324(10) 0.0026(7) 0.0011(7) 0.0035(7)
C17 0.0257(9) 0.0248(9) 0.0335(10) 0.0071(8) 0.0017(7) 0.0008(7)
C18 0.0244(9) 0.0293(10) 0.0333(10) 0.0036(8) -0.0001(7) 0.0013(8)
C19 0.0245(9) 0.0316(10) 0.0399(11) 0.0068(8) 0.0045(8) -0.0019(8)
C20 0.0326(10) 0.0342(11) 0.0381(11) 0.0126(9) 0.0078(8) 0.0033(9)
C21 0.0303(10) 0.0305(10) 0.0320(10) 0.0060(8) -0.0005(8) 0.0055(8)
O8 0.0388(8) 0.0330(8) 0.0387(8) 0.0065(6) -0.0103(6) -0.0062(6)
O9 0.0390(8) 0.0237(7) 0.0439(9) 0.0064(6) -0.0120(7) -0.0058(6)
O10 0.0387(8) 0.0237(7) 0.0396(8) 0.0060(6) -0.0104(6) -0.0052(6)
C22 0.0273(9) 0.0252(9) 0.0333(10) 0.0041(8) 0.0014(8) 0.0027(8)
C23 0.0241(9) 0.0233(9) 0.0315(10) 0.0023(7) 0.0014(7) 0.0023(7)
C24 0.0268(9) 0.0217(9) 0.0332(10) 0.0066(7) 0.0010(7) 0.0019(7)
C25 0.0264(9) 0.0235(9) 0.0318(10) 0.0029(7) 0.0012(7) 0.0037(7)
C26 0.0286(10) 0.0205(9) 0.0378(11) 0.0036(8) 0.0039(8) -0.0006(7)
C27 0.0356(11) 0.0251(9) 0.0350(10) 0.0092(8) 0.0049(8) 0.0037(8)
C28 0.0296(10) 0.0296(10) 0.0314(10) 0.0043(8) -0.0008(8) 0.0035(8)

loop_
_atom_type_symbol
_atom_type_description
_atom_type_scat_dispersion_real
_atom_type_scat_dispersion_imag
_atom_type_scat_source
C C 0.0033 0.0016 'International Tables Vol C Tables 4.2.6.8 and 6.1.1.4'
H H 0.0000 0.0000 'International Tables Vol C Tables 4.2.6.8 and 6.1.1.4'
N N 0.0061 0.0033 'International Tables Vol C Tables 4.2.6.8 and 6.1.1.4'
O O 0.0106 0.0060 'International Tables Vol C Tables 4.2.6.8 and 6.1.1.4'

loop_
_geom_angle_atom_site_label_1
_geom_angle_atom_site_label_2
_geom_angle_atom_site_label_3
_geom_angle
C1 N1 C2 106.56(16)
C1 N1 H1N 126.7
C2 N1 H1N 126.7
C5 N2 C3 126.35(16)
C5 N2 C4 115.30(16)
C3 N2 C4 118.16(15)
C7 N3 C5 119.17(16)
C7 N3 C6 121.56(16)
C5 N3 C6 119.07(16)
C1 N4 C7 103.83(16)
C1 N4 O6 117.71(13)
C7 N4 O6 138.32(13)
N4 C1 N1 112.99(18)
N4 C1 H1 123.5
N1 C1 H1 123.5
C7 C2 N1 105.26(17)
C7 C2 C3 122.68(18)
N1 C2 C3 131.77(17)
C7 C2 C9 156.52(13)
N1 C2 C9 57.30(10)
C3 C2 C9 75.18(11)
O1 C3 N2 121.51(17)
O1 C3 C2 126.58(18)
N2 C3 C2 111.91(16)
N2 C4 H4A 109.5
N2 C4 H4B 109.5
H4A C4 H4B 109.5
N2 C4 H4C 109.5
H4A C4 H4C 109.5
H4B C4 H4C 109.5
O2 C5 N3 121.04(17)
O2 C5 N2 121.36(17)
N3 C5 N2 117.60(17)
N3 C6 H6A 109.5
N3 C6 H6B 109.5
H6A C6 H6B 109.5
N3 C6 H6C 109.5
H6A C6 H6C 109.5
H6B C6 H6C 109.5
N4 C7 N3 126.51(17)
N4 C7 C2 111.35(17)
N3 C7 C2 122.12(17)
C8 N5 C9 106.10(16)
C8 N5 H5N 127.0
C9 N5 H5N 127.0
C10 N6 C12 126.77(16)
C10 N6 C11 117.67(16)
C12 N6 C11 115.56(16)
C14 N7 C12 118.91(15)
C14 N7 C13 121.65(16)
C12 N7 C13 119.43(16)
C8 N8 C14 103.70(16)
C8 N8 O9 116.06(12)
C14 N8 O9 139.98(13)
N8 C8 N5 113.25(17)
N8 C8 H8 123.4
N5 C8 H8 123.4
C14 C9 N5 105.66(16)
C14 C9 C10 122.46(17)
N5 C9 C10 131.41(17)
C14 C9 C2 158.15(13)
N5 C9 C2 57.05(10)
C10 C9 C2 74.62(11)
O3 C10 N6 121.82(17)
O3 C10 C9 126.40(18)
N6 C10 C9 111.79(16)
N6 C11 H11A 109.5
N6 C11 H11B 109.5
H11A C11 H11B 109.5
N6 C11 H11C 109.5
H11A C11 H11C 109.5
H11B C11 H11C 109.5
O4 C12 N7 121.02(17)
O4 C12 N6 121.55(17)
N7 C12 N6 117.43(16)
N7 C13 H13A 109.5
N7 C13 H13B 109.5
H13A C13 H13B 109.5
N7 C13 H13C 109.5
H13A C13 H13C 109.5
H13B C13 H13C 109.5
N7 C14 C9 122.31(17)
N7 C14 N8 126.39(16)
C9 C14 N8 111.28(16)
C15 O6 N4 107.79(12)
C15 O6 H6O 108(2)
N4 O6 H6O 2(2)
C18 O7 H7O 115.1(19)
O5 C15 O6 123.53(19)
O5 C15 C16 122.97(19)
O6 C15 C16 113.49(16)
C17 C16 C21 120.38(18)
C17 C16 C15 121.38(17)
C21 C16 C15 118.24(17)
C16 C17 C18 119.81(18)
C16 C17 H17 120.1
C18 C17 H17 120.1
O7 C18 C19 117.61(17)
O7 C18 C17 122.41(18)
C19 C18 C17 119.98(18)
C20 C19 C18 119.82(18)
C20 C19 H19 120.1
C18 C19 H19 120.1
C19 C20 C21 120.74(19)
C19 C20 H20 119.6
C21 C20 H20 119.6
C20 C21 C16 119.26(18)
C20 C21 H21 120.4
C16 C21 H21 120.4
C22 O9 N8 106.91(12)
C22 O9 H9O 105(2)
N8 O9 H9O 2(2)
C25 O10 H10O 111.0(19)
O8 C22 O9 123.45(18)
O8 C22 C23 122.62(18)
O9 C22 C23 113.93(17)
C24 C23 C28 120.74(18)
C24 C23 C22 121.17(17)
C28 C23 C22 118.09(17)
C23 C24 C25 119.68(18)
C23 C24 H24 120.2
C25 C24 H24 120.2
O10 C25 C26 117.97(17)
O10 C25 C24 122.30(17)
C26 C25 C24 119.73(18)
C27 C26 C25 119.90(18)
C27 C26 H26 120.0
C25 C26 H26 120.0
C26 C27 C28 120.68(18)
C26 C27 H27 119.7
C28 C27 H27 119.7
C23 C28 C27 119.25(18)
C23 C28 H28 120.4
C27 C28 H28 120.4

loop_
_geom_bond_atom_site_label_1
_geom_bond_atom_site_label_2
_geom_bond_distance
O1 C3 1.235(2)
O2 C5 1.223(2)
N1 C1 1.346(3)
N1 C2 1.377(3)
N1 H1N 0.8600
N2 C5 1.400(2)
N2 C3 1.403(2)
N2 C4 1.476(2)
N3 C7 1.369(2)
N3 C5 1.379(2)
N3 C6 1.470(2)
N4 C1 1.334(3)
N4 C7 1.363(2)
N4 O6 2.733(2)
C1 H1 0.9300
C2 C7 1.375(3)
C2 C3 1.423(3)
C2 C9 4.831(3)
C4 H4A 0.9600
C4 H4B 0.9600
C4 H4C 0.9600
C6 H6A 0.9600
C6 H6B 0.9600
C6 H6C 0.9600
O3 C10 1.235(2)
O4 C12 1.220(2)
N5 C8 1.347(3)
N5 C9 1.381(2)
N5 H5N 0.8600
N6 C10 1.392(2)
N6 C12 1.395(2)
N6 C11 1.480(2)
N7 C14 1.368(2)
N7 C12 1.381(2)
N7 C13 1.470(2)
N8 C8 1.332(3)
N8 C14 1.368(2)
N8 O9 2.744(2)
C8 H8 0.9300
C9 C14 1.367(3)
C9 C10 1.429(3)
C11 H11A 0.9600
C11 H11B 0.9600
C11 H11C 0.9600
C13 H13A 0.9600
C13 H13B 0.9600
C13 H13C 0.9600
O5 C15 1.208(2)
O6 C15 1.329(2)
O6 H6O 0.89(4)
O7 C18 1.364(2)
O7 H7O 0.91(3)
C15 C16 1.502(3)
C16 C17 1.390(3)
C16 C21 1.395(3)
C17 C18 1.396(3)
C17 H17 0.9300
C18 C19 1.391(3)
C19 C20 1.387(3)
C19 H19 0.9300
C20 C21 1.392(3)
C20 H20 0.9300
C21 H21 0.9300
O8 C22 1.211(2)
O9 C22 1.327(2)
O9 H9O 0.88(3)
O10 C25 1.358(2)
O10 H10O 0.93(3)
C22 C23 1.502(3)
C23 C24 1.387(3)
C23 C28 1.391(3)
C24 C25 1.401(3)
C24 H24 0.9300
C25 C26 1.397(3)
C26 C27 1.384(3)
C26 H26 0.9300
C27 C28 1.394(3)
C27 H27 0.9300
C28 H28 0.9300

loop_
_geom_hbond_atom_site_label_D
_geom_hbond_atom_site_label_H
_geom_hbond_atom_site_label_A
_geom_hbond_distance_DH
_geom_hbond_distance_HA
_geom_hbond_distance_DA
_geom_hbond_angle_DHA
_geom_hbond_site_symmetry_A
N1 H1N O3 0.86 1.92 2.764(2) 168.8 .
N5 H5N O1 0.86 2.00 2.831(2) 163.0 .
O6 H6O N4 0.89(4) 1.85(4) 2.733(2) 177(3) .
O7 H7O O2 0.91(3) 1.82(3) 2.713(2) 168(3) 2_565
O9 H9O N8 0.88(3) 1.86(3) 2.744(2) 177(3) .
O10 H10O O4 0.93(3) 1.79(3) 2.702(2) 170(3) 2_876

loop_
_geom_torsion_atom_site_label_1
_geom_torsion_atom_site_label_2
_geom_torsion_atom_site_label_3
_geom_torsion_atom_site_label_4
_geom_torsion
C7 N4 C1 N1 0.5(2)
O6 N4 C1 N1 177.08(14)
C2 N1 C1 N4 -0.8(2)
C1 N1 C2 C7 0.8(2)
C1 N1 C2 C3 174.6(2)
C1 N1 C2 C9 163.43(18)
C5 N2 C3 O1 -176.03(18)
C4 N2 C3 O1 -1.2(3)
C5 N2 C3 C2 3.7(3)
C4 N2 C3 C2 178.48(17)
C7 C2 C3 O1 174.78(19)
N1 C2 C3 O1 1.9(4)
C9 C2 C3 O1 11.56(18)
C7 C2 C3 N2 -4.9(3)
N1 C2 C3 N2 -177.83(19)
C9 C2 C3 N2 -168.12(15)
C7 N3 C5 O2 178.54(18)
C6 N3 C5 O2 -6.6(3)
C7 N3 C5 N2 -1.7(3)
C6 N3 C5 N2 173.18(17)
C3 N2 C5 O2 179.23(19)
C4 N2 C5 O2 4.3(3)
C3 N2 C5 N3 -0.5(3)
C4 N2 C5 N3 -175.49(17)
C1 N4 C7 N3 -178.14(19)
O6 N4 C7 N3 6.4(3)
C1 N4 C7 C2 0.0(2)
O6 N4 C7 C2 -175.42(15)
C5 N3 C7 N4 178.34(19)
C6 N3 C7 N4 3.6(3)
C5 N3 C7 C2 0.4(3)
C6 N3 C7 C2 -174.33(18)
N1 C2 C7 N4 -0.5(2)
C3 C2 C7 N4 -175.01(18)
C9 C2 C7 N4 -39.5(4)
N1 C2 C7 N3 177.75(17)
C3 C2 C7 N3 3.2(3)
C9 C2 C7 N3 138.8(3)
C14 N8 C8 N5 0.4(2)
O9 N8 C8 N5 175.79(13)
C9 N5 C8 N8 -0.8(2)
C8 N5 C9 C14 0.8(2)
C8 N5 C9 C10 172.9(2)
C8 N5 C9 C2 166.05(17)
C7 C2 C9 C14 -71.0(5)
N1 C2 C9 C14 -117.2(4)
C3 C2 C9 C14 71.4(4)
C7 C2 C9 N5 -112.2(3)
N1 C2 C9 N5 -158.37(18)
C3 C2 C9 N5 30.22(15)
C7 C2 C9 C10 73.1(3)
N1 C2 C9 C10 26.93(15)
C3 C2 C9 C10 -144.48(16)
C12 N6 C10 O3 -175.92(18)
C11 N6 C10 O3 3.7(3)
C12 N6 C10 C9 3.6(3)
C11 N6 C10 C9 -176.84(17)
C14 C9 C10 O3 172.98(19)
N5 C9 C10 O3 2.0(3)
C2 C9 C10 O3 7.97(18)
C14 C9 C10 N6 -6.5(3)
N5 C9 C10 N6 -177.43(19)
C2 C9 C10 N6 -171.50(15)
C14 N7 C12 O4 177.20(18)
C13 N7 C12 O4 -3.8(3)
C14 N7 C12 N6 -3.5(3)
C13 N7 C12 N6 175.48(17)
C10 N6 C12 O4 -179.45(18)
C11 N6 C12 O4 1.0(3)
C10 N6 C12 N7 1.2(3)
C11 N6 C12 N7 -178.35(17)
C12 N7 C14 C9 0.6(3)
C13 N7 C14 C9 -178.33(18)
C12 N7 C14 N8 178.69(17)
C13 N7 C14 N8 -0.2(3)
N5 C9 C14 N7 177.77(16)
C10 C9 C14 N7 4.8(3)
C2 C9 C14 N7 142.7(3)
N5 C9 C14 N8 -0.6(2)
C10 C9 C14 N8 -173.53(17)
C2 C9 C14 N8 -35.6(4)
C8 N8 C14 N7 -178.15(18)
O9 N8 C14 N7 8.3(3)
C8 N8 C14 C9 0.1(2)
O9 N8 C14 C9 -173.40(15)
C1 N4 O6 C15 -6.8(2)
C7 N4 O6 C15 168.1(2)
N4 O6 C15 O5 -2.7(3)
N4 O6 C15 C16 178.27(13)
O5 C15 C16 C17 -170.5(2)
O6 C15 C16 C17 8.6(3)
O5 C15 C16 C21 8.9(3)
O6 C15 C16 C21 -172.08(18)
C21 C16 C17 C18 -0.8(3)
C15 C16 C17 C18 178.53(18)
C16 C17 C18 O7 -178.30(18)
C16 C17 C18 C19 1.1(3)
O7 C18 C19 C20 178.94(19)
C17 C18 C19 C20 -0.5(3)
C18 C19 C20 C21 -0.4(3)
C19 C20 C21 C16 0.7(3)
C17 C16 C21 C20 -0.1(3)
C15 C16 C21 C20 -179.46(19)
C8 N8 O9 C22 8.7(2)
C14 N8 O9 C22 -178.4(2)
N8 O9 C22 O8 1.2(2)
N8 O9 C22 C23 -178.83(13)
O8 C22 C23 C24 174.4(2)
O9 C22 C23 C24 -5.6(3)
O8 C22 C23 C28 -5.7(3)
O9 C22 C23 C28 174.27(18)
C28 C23 C24 C25 -1.2(3)
C22 C23 C24 C25 178.67(17)
C23 C24 C25 O10 -179.33(18)
C23 C24 C25 C26 0.5(3)
O10 C25 C26 C27 -179.69(18)
C24 C25 C26 C27 0.4(3)
C25 C26 C27 C28 -0.8(3)
C24 C23 C28 C27 0.8(3)
C22 C23 C28 C27 -179.01(18)
C26 C27 C28 C23 0.2(3)
